data_7705135
loop_
_publ_author_name
'Johnson, Alice'
'Marzo, Isabel'
'Gimeno, M Concepci\'on'

_publ_section_title
;
 Heterobimetallic propargyl gold complexes with \p-bound copper or silver
 with enhanced anticancer activity.
;
_journal_issue 33
_journal_name_full 'Dalton transactions (Cambridge, England : 2003)'
_journal_page_first 11736
_journal_page_last 11742
_journal_paper_doi 10.1039/d0dt02113j
_journal_volume 49
_journal_year 2020
_chemical_formula_sum 'C33 H29 Au N3 P'
_chemical_formula_weight 695.53
_space_group_crystal_system monoclinic
_space_group_IT_number 14
_space_group_name_Hall '-P 2ybc'
_space_group_name_H-M_alt 'P 1 21/c 1'
_atom_sites_solution_hydrogens geom
_atom_sites_solution_primary direct
_atom_sites_solution_secondary difmap
_audit_creation_method SHELXL-2016/6
_audit_update_record
;
2020-07-29 deposited with the CCDC.	2020-08-10 downloaded from the CCDC.
;
_cell_angle_alpha 90
_cell_angle_beta 107.9050(10)
_cell_angle_gamma 90
_cell_formula_units_Z 4
_cell_length_a 18.2164(17)
_cell_length_b 8.9192(8)
_cell_length_c 17.6329(17)
_cell_measurement_reflns_used 8179
_cell_measurement_temperature 100(2)
_cell_measurement_theta_max 27.83
_cell_measurement_theta_min 4.35
_cell_volume 2726.2(4)
_computing_cell_refinement SMART
_computing_data_collection SMART
_computing_data_reduction SMART
_computing_molecular_graphics Diamond
_computing_publication_material 'SHELXL-2016/6 (Sheldrick, 2016)'
_computing_structure_refinement 'SHELXL-2016/6 (Sheldrick, 2016)'
_computing_structure_solution SHELXS
_diffrn_ambient_temperature 100(2)
_diffrn_detector_area_resol_mean 8.26
_diffrn_measured_fraction_theta_full 0.998
_diffrn_measured_fraction_theta_max 0.974
_diffrn_measurement_device_type 'SMART APEX CCD'
_diffrn_measurement_method 'w rotations with narrow frames'
_diffrn_radiation_type MoK\a
_diffrn_radiation_wavelength 0.71073
_diffrn_reflns_av_R_equivalents 0.0590
_diffrn_reflns_av_unetI/netI 0.0578
_diffrn_reflns_Laue_measured_fraction_full 0.998
_diffrn_reflns_Laue_measured_fraction_max 0.974
_diffrn_reflns_limit_h_max 23
_diffrn_reflns_limit_h_min -23
_diffrn_reflns_limit_k_max 11
_diffrn_reflns_limit_k_min -11
_diffrn_reflns_limit_l_max 23
_diffrn_reflns_limit_l_min -23
_diffrn_reflns_number 23312
_diffrn_reflns_point_group_measured_fraction_full 0.998
_diffrn_reflns_point_group_measured_fraction_max 0.974
_diffrn_reflns_theta_full 25.242
_diffrn_reflns_theta_max 27.832
_diffrn_reflns_theta_min 2.350
_exptl_absorpt_coefficient_mu 5.483
_exptl_absorpt_correction_T_max 0.8528
_exptl_absorpt_correction_T_min 0.1783
_exptl_absorpt_correction_type multi-scan
_exptl_absorpt_process_details SADABS
_exptl_crystal_colour colorless
_exptl_crystal_density_diffrn 1.695
_exptl_crystal_description plate
_exptl_crystal_F_000 1368
_exptl_crystal_size_max 0.480
_exptl_crystal_size_mid 0.340
_exptl_crystal_size_min 0.030
_exptl_transmission_factor_max 0.8528
_exptl_transmission_factor_min 0.1783
_refine_diff_density_max 1.549
_refine_diff_density_min -1.973
_refine_diff_density_rms 0.158
_refine_ls_extinction_method none
_refine_ls_goodness_of_fit_ref 1.023
_refine_ls_hydrogen_treatment constr
_refine_ls_matrix_type full
_refine_ls_number_parameters 343
_refine_ls_number_reflns 6304
_refine_ls_number_restraints 0
_refine_ls_restrained_S_all 1.023
_refine_ls_R_factor_all 0.0558
_refine_ls_R_factor_gt 0.0386
_refine_ls_shift/su_max 0.001
_refine_ls_shift/su_mean 0.000
_refine_ls_structure_factor_coef Fsqd
_refine_ls_weighting_details 'w=1/[\s^2^(Fo^2^)+(0.0219P)^2^+10.0409P] where P=(Fo^2^+2Fc^2^)/3'
_refine_ls_weighting_scheme calc
_refine_ls_wR_factor_gt 0.0762
_refine_ls_wR_factor_ref 0.0834
_reflns_Friedel_coverage 0.000
_reflns_number_gt 5038
_reflns_number_total 6304
_reflns_threshold_expression 'I > 2\s(I)'
_cod_data_source_file d0dt02113j2.cif
_cod_data_source_block con254
_cod_depositor_comments 'Adding full bibliography for 7705135--7705141.cif.'
_cod_original_sg_symbol_H-M 'P 21/c'
_cod_database_code 7705135
_shelx_shelxl_version_number 2016/6
_shelx_space_group_comment
;
The symmetry employed for this shelxl refinement is uniquely defined
by the following loop, which should always be used as a source of
symmetry information in preference to the above space-group names.
They are only intended as comments.
;
_shelx_estimated_absorpt_t_min 0.178
_shelx_estimated_absorpt_t_max 0.853

loop_
_space_group_symop_operation_xyz
'x, y, z'
'-x, y+1/2, -z+1/2'
'-x, -y, -z'
'x, -y-1/2, z-1/2'

loop_
_atom_site_label
_atom_site_type_symbol
_atom_site_fract_x
_atom_site_fract_y
_atom_site_fract_z
_atom_site_U_iso_or_equiv
_atom_site_adp_type
_atom_site_occupancy
_atom_site_site_symmetry_order
_atom_site_calc_flag
_atom_site_refinement_flags_posn
_atom_site_refinement_flags_adp
_atom_site_refinement_flags_occupancy
_atom_site_disorder_assembly
_atom_site_disorder_group
Au1 Au 0.21695(2) 0.31386(2) 0.25721(2) 0.02017(7) Uani 1 1 d . . . . .
P1 P 0.13612(8) 0.17914(15) 0.15649(8) 0.0190(3) Uani 1 1 d . . . . .
N1 N 0.3688(3) 0.6452(5) 0.5266(3) 0.0251(10) Uani 1 1 d . . . . .
N2 N 0.3715(3) 0.3291(6) 0.6613(3) 0.0314(11) Uani 1 1 d . . . . .
N3 N 0.3475(3) 0.9243(6) 0.3993(3) 0.0382(13) Uani 1 1 d . . . . .
C1 C 0.2899(3) 0.4356(5) 0.3456(3) 0.0179(10) Uani 1 1 d . . . . .
C2 C 0.3342(3) 0.5017(6) 0.3971(3) 0.0253(12) Uani 1 1 d . . . . .
C3 C 0.3938(3) 0.5782(6) 0.4628(3) 0.0258(12) Uani 1 1 d . . . . .
H3A H 0.434912 0.504575 0.487272 0.031 Uiso 1 1 calc R U . . .
H3B H 0.417281 0.658310 0.438979 0.031 Uiso 1 1 calc R U . . .
C4 C 0.3372(3) 0.5334(6) 0.5681(3) 0.0267(12) Uani 1 1 d . . . . .
H4A H 0.302413 0.466140 0.528306 0.032 Uiso 1 1 calc R U . . .
H4B H 0.305906 0.584824 0.597317 0.032 Uiso 1 1 calc R U . . .
C5 C 0.3985(3) 0.4399(7) 0.6263(3) 0.0272(12) Uani 1 1 d . . . . .
C6 C 0.4770(4) 0.4684(6) 0.6435(3) 0.0291(13) Uani 1 1 d . . . . .
H6 H 0.494534 0.548536 0.618055 0.035 Uiso 1 1 calc R U . . .
C7 C 0.5300(4) 0.3774(7) 0.6990(4) 0.0344(14) Uani 1 1 d . . . . .
H7 H 0.583939 0.393605 0.711295 0.041 Uiso 1 1 calc R U . . .
C8 C 0.5022(4) 0.2650(8) 0.7349(4) 0.0410(17) Uani 1 1 d . . . . .
H8 H 0.536542 0.201003 0.772487 0.049 Uiso 1 1 calc R U . . .
C9 C 0.4226(4) 0.2453(7) 0.7156(4) 0.0394(16) Uani 1 1 d . . . . .
H9 H 0.403808 0.168771 0.742158 0.047 Uiso 1 1 calc R U . . .
C10 C 0.3138(4) 0.7678(6) 0.4951(4) 0.0285(13) Uani 1 1 d . . . . .
H10A H 0.288343 0.795641 0.535241 0.034 Uiso 1 1 calc R U . . .
H10B H 0.273498 0.733013 0.446645 0.034 Uiso 1 1 calc R U . . .
C11 C 0.3537(3) 0.9033(6) 0.4751(4) 0.0289(13) Uani 1 1 d . . . . .
C12 C 0.3940(4) 0.9997(7) 0.5347(4) 0.0375(15) Uani 1 1 d . . . . .
H12 H 0.397606 0.980023 0.588622 0.045 Uiso 1 1 calc R U . . .
C13 C 0.4289(4) 1.1246(7) 0.5153(5) 0.0446(18) Uani 1 1 d . . . . .
H13 H 0.454769 1.194658 0.555112 0.054 Uiso 1 1 calc R U . . .
C14 C 0.4256(4) 1.1456(7) 0.4374(5) 0.049(2) Uani 1 1 d . . . . .
H14 H 0.451219 1.227830 0.422409 0.059 Uiso 1 1 calc R U . . .
C15 C 0.3844(4) 1.0453(8) 0.3816(5) 0.050(2) Uani 1 1 d . . . . .
H15 H 0.381505 1.061387 0.327518 0.060 Uiso 1 1 calc R U . . .
C16 C 0.1668(3) -0.0131(6) 0.1504(3) 0.0201(11) Uani 1 1 d . . . . .
C17 C 0.1400(3) -0.0981(6) 0.0804(3) 0.0231(12) Uani 1 1 d . . . . .
H17 H 0.108264 -0.053061 0.032736 0.028 Uiso 1 1 calc R U . . .
C18 C 0.1601(4) -0.2496(6) 0.0810(4) 0.0292(13) Uani 1 1 d . . . . .
H18 H 0.140461 -0.308453 0.034248 0.035 Uiso 1 1 calc R U . . .
C19 C 0.2084(3) -0.3135(6) 0.1494(4) 0.0281(12) Uani 1 1 d . . . . .
H19 H 0.221848 -0.416366 0.149435 0.034 Uiso 1 1 calc R U . . .
C20 C 0.2372(4) -0.2298(6) 0.2178(3) 0.0272(13) Uani 1 1 d . . . . .
H20 H 0.271195 -0.274818 0.264172 0.033 Uiso 1 1 calc R U . . .
C21 C 0.2169(3) -0.0790(6) 0.2193(3) 0.0230(11) Uani 1 1 d . . . . .
H21 H 0.236764 -0.021609 0.266548 0.028 Uiso 1 1 calc R U . . .
C22 C 0.1251(3) 0.2608(5) 0.0590(3) 0.0212(11) Uani 1 1 d . . . . .
C23 C 0.0533(3) 0.3022(6) 0.0063(3) 0.0243(11) Uani 1 1 d . . . . .
H23 H 0.007607 0.287844 0.020670 0.029 Uiso 1 1 calc R U . . .
C24 C 0.0492(4) 0.3642(6) -0.0671(4) 0.0311(14) Uani 1 1 d . . . . .
H24 H 0.000548 0.392035 -0.103034 0.037 Uiso 1 1 calc R U . . .
C25 C 0.1159(4) 0.3857(6) -0.0882(4) 0.0327(15) Uani 1 1 d . . . . .
H25 H 0.112826 0.428833 -0.138330 0.039 Uiso 1 1 calc R U . . .
C26 C 0.1869(4) 0.3446(6) -0.0364(4) 0.0308(14) Uani 1 1 d . . . . .
H26 H 0.232264 0.357517 -0.051448 0.037 Uiso 1 1 calc R U . . .
C27 C 0.1918(3) 0.2845(6) 0.0376(3) 0.0233(12) Uani 1 1 d . . . . .
H27 H 0.240759 0.259530 0.073856 0.028 Uiso 1 1 calc R U . . .
C28 C 0.0392(3) 0.1627(5) 0.1637(3) 0.0188(11) Uani 1 1 d . . . . .
C29 C 0.0135(4) 0.2717(6) 0.2072(3) 0.0254(12) Uani 1 1 d . . . . .
H29 H 0.046944 0.351021 0.232303 0.031 Uiso 1 1 calc R U . . .
C30 C -0.0598(4) 0.2647(6) 0.2136(4) 0.0302(13) Uani 1 1 d . . . . .
H30 H -0.076462 0.339081 0.243200 0.036 Uiso 1 1 calc R U . . .
C31 C -0.1097(3) 0.1495(6) 0.1772(3) 0.0244(12) Uani 1 1 d . . . . .
H31 H -0.160335 0.145015 0.181581 0.029 Uiso 1 1 calc R U . . .
C32 C -0.0846(3) 0.0415(6) 0.1343(3) 0.0260(12) Uani 1 1 d . . . . .
H32 H -0.118374 -0.037382 0.109126 0.031 Uiso 1 1 calc R U . . .
C33 C -0.0116(3) 0.0472(6) 0.1278(3) 0.0225(11) Uani 1 1 d . . . . .
H33 H 0.004771 -0.028268 0.098526 0.027 Uiso 1 1 calc R U . . .

loop_
_atom_site_aniso_label
_atom_site_aniso_U_11
_atom_site_aniso_U_22
_atom_site_aniso_U_33
_atom_site_aniso_U_23
_atom_site_aniso_U_13
_atom_site_aniso_U_12
Au1 0.02258(11) 0.01777(9) 0.01950(10) -0.00133(9) 0.00551(7) -0.00109(9)
P1 0.0211(7) 0.0166(6) 0.0190(6) -0.0009(5) 0.0056(5) 0.0019(6)
N1 0.030(3) 0.023(2) 0.026(2) -0.0012(19) 0.013(2) 0.0001(19)
N2 0.036(3) 0.034(3) 0.027(2) 0.004(2) 0.012(2) 0.001(2)
N3 0.041(3) 0.037(3) 0.033(3) 0.007(2) 0.006(3) -0.006(3)
C1 0.015(3) 0.011(2) 0.025(3) 0.002(2) 0.002(2) 0.0042(19)
C2 0.028(3) 0.019(2) 0.030(3) 0.003(2) 0.011(3) 0.008(2)
C3 0.024(3) 0.024(3) 0.027(3) -0.002(2) 0.005(2) -0.002(2)
C4 0.028(3) 0.027(3) 0.025(3) 0.002(2) 0.009(2) 0.002(2)
C5 0.031(3) 0.029(3) 0.022(3) -0.001(2) 0.009(2) -0.001(3)
C6 0.031(3) 0.031(3) 0.023(3) -0.003(2) 0.005(3) -0.002(3)
C7 0.034(4) 0.040(3) 0.030(3) 0.001(3) 0.010(3) 0.002(3)
C8 0.038(4) 0.046(4) 0.037(4) 0.016(3) 0.010(3) 0.012(3)
C9 0.050(4) 0.037(3) 0.036(4) 0.011(3) 0.019(3) -0.002(3)
C10 0.031(3) 0.028(3) 0.028(3) -0.003(2) 0.010(3) 0.002(2)
C11 0.025(3) 0.025(3) 0.036(3) 0.004(2) 0.009(3) 0.007(2)
C12 0.037(4) 0.030(3) 0.048(4) -0.008(3) 0.018(3) -0.001(3)
C13 0.044(4) 0.026(3) 0.065(5) -0.018(3) 0.018(4) -0.005(3)
C14 0.037(4) 0.023(3) 0.086(6) 0.012(3) 0.015(4) 0.000(3)
C15 0.044(4) 0.050(4) 0.052(4) 0.025(4) 0.008(4) -0.006(4)
C16 0.019(3) 0.019(2) 0.026(3) 0.001(2) 0.013(2) 0.000(2)
C17 0.020(3) 0.023(3) 0.025(3) -0.004(2) 0.005(2) -0.001(2)
C18 0.030(3) 0.025(3) 0.036(3) -0.008(3) 0.015(3) -0.003(2)
C19 0.027(3) 0.020(2) 0.044(3) 0.005(3) 0.021(3) -0.001(2)
C20 0.029(3) 0.029(3) 0.025(3) 0.010(2) 0.011(3) 0.005(2)
C21 0.022(3) 0.028(3) 0.021(3) 0.004(2) 0.011(2) 0.001(2)
C22 0.026(3) 0.014(2) 0.027(3) 0.001(2) 0.014(2) -0.002(2)
C23 0.025(3) 0.024(3) 0.024(3) 0.002(2) 0.007(2) 0.003(2)
C24 0.032(3) 0.029(3) 0.029(3) 0.003(2) 0.005(3) 0.003(3)
C25 0.056(4) 0.021(3) 0.023(3) 0.004(2) 0.015(3) -0.003(3)
C26 0.038(4) 0.026(3) 0.035(3) -0.003(2) 0.020(3) -0.004(3)
C27 0.028(3) 0.022(3) 0.022(3) -0.002(2) 0.011(2) 0.000(2)
C28 0.018(3) 0.021(2) 0.018(2) 0.003(2) 0.008(2) 0.000(2)
C29 0.030(3) 0.022(3) 0.024(3) -0.006(2) 0.008(2) -0.004(2)
C30 0.034(4) 0.029(3) 0.031(3) -0.003(2) 0.015(3) 0.003(3)
C31 0.024(3) 0.030(3) 0.023(3) 0.003(2) 0.013(2) 0.003(2)
C32 0.031(3) 0.022(3) 0.026(3) -0.001(2) 0.008(2) -0.003(2)
C33 0.029(3) 0.021(2) 0.019(3) -0.005(2) 0.008(2) 0.003(2)

loop_
_atom_type_symbol
_atom_type_description
_atom_type_scat_dispersion_real
_atom_type_scat_dispersion_imag
_atom_type_scat_source
C C 0.0033 0.0016 'International Tables Vol C Tables 4.2.6.8 and 6.1.1.4'
H H 0.0000 0.0000 'International Tables Vol C Tables 4.2.6.8 and 6.1.1.4'
N N 0.0061 0.0033 'International Tables Vol C Tables 4.2.6.8 and 6.1.1.4'
P P 0.1023 0.0942 'International Tables Vol C Tables 4.2.6.8 and 6.1.1.4'
Au Au -2.0133 8.8022 'International Tables Vol C Tables 4.2.6.8 and 6.1.1.4'

loop_
_geom_angle_atom_site_label_1
_geom_angle_atom_site_label_2
_geom_angle_atom_site_label_3
_geom_angle
_geom_angle_site_symmetry_1
_geom_angle_site_symmetry_3
_geom_angle_publ_flag
C1 Au1 P1 178.95(15) . . ?
C28 P1 C16 104.6(2) . . ?
C28 P1 C22 105.8(2) . . ?
C16 P1 C22 105.6(2) . . ?
C28 P1 Au1 113.50(17) . . ?
C16 P1 Au1 114.09(19) . . ?
C22 P1 Au1 112.55(18) . . ?
C4 N1 C3 111.8(4) . . ?
C4 N1 C10 111.6(5) . . ?
C3 N1 C10 110.5(4) . . ?
C5 N2 C9 118.0(6) . . ?
C11 N3 C15 116.8(6) . . ?
C2 C1 Au1 177.4(5) . . ?
C1 C2 C3 176.6(6) . . ?
N1 C3 C2 117.5(5) . . ?
N1 C4 C5 113.2(5) . . ?
N2 C5 C6 122.2(6) . . ?
N2 C5 C4 114.9(5) . . ?
C6 C5 C4 122.8(5) . . ?
C5 C6 C7 119.2(6) . . ?
C8 C7 C6 118.4(6) . . ?
C7 C8 C9 119.1(6) . . ?
N2 C9 C8 123.1(6) . . ?
N1 C10 C11 111.3(5) . . ?
N3 C11 C12 122.9(6) . . ?
N3 C11 C10 117.0(5) . . ?
C12 C11 C10 120.2(6) . . ?
C13 C12 C11 119.5(7) . . ?
C14 C13 C12 118.6(7) . . ?
C13 C14 C15 118.5(7) . . ?
N3 C15 C14 123.7(7) . . ?
C17 C16 C21 119.5(5) . . ?
C17 C16 P1 122.1(4) . . ?
C21 C16 P1 118.3(4) . . ?
C18 C17 C16 119.7(5) . . ?
C19 C18 C17 120.1(6) . . ?
C20 C19 C18 120.7(5) . . ?
C19 C20 C21 120.4(5) . . ?
C20 C21 C16 119.5(5) . . ?
C27 C22 C23 119.6(5) . . ?
C27 C22 P1 117.6(4) . . ?
C23 C22 P1 122.8(4) . . ?
C24 C23 C22 119.7(6) . . ?
C23 C24 C25 120.2(6) . . ?
C26 C25 C24 120.2(6) . . ?
C25 C26 C27 120.0(6) . . ?
C26 C27 C22 120.2(6) . . ?
C33 C28 C29 118.1(5) . . ?
C33 C28 P1 123.4(4) . . ?
C29 C28 P1 118.5(4) . . ?
C30 C29 C28 120.6(5) . . ?
C29 C30 C31 120.6(5) . . ?
C32 C31 C30 119.1(6) . . ?
C33 C32 C31 120.7(5) . . ?
C32 C33 C28 120.9(5) . . ?

loop_
_geom_bond_atom_site_label_1
_geom_bond_atom_site_label_2
_geom_bond_distance
_geom_bond_site_symmetry_2
_geom_bond_publ_flag
Au1 C1 2.024(5) . ?
Au1 P1 2.2711(13) . ?
P1 C28 1.814(5) . ?
P1 C16 1.816(5) . ?
P1 C22 1.820(6) . ?
N1 C4 1.457(7) . ?
N1 C3 1.464(7) . ?
N1 C10 1.471(7) . ?
N2 C5 1.336(7) . ?
N2 C9 1.339(8) . ?
N3 C11 1.318(8) . ?
N3 C15 1.358(8) . ?
C1 C2 1.173(7) . ?
C2 C3 1.487(8) . ?
C4 C5 1.514(8) . ?
C5 C6 1.392(8) . ?
C6 C7 1.403(8) . ?
C7 C8 1.363(9) . ?
C8 C9 1.394(10) . ?
C10 C11 1.508(8) . ?
C11 C12 1.381(9) . ?
C12 C13 1.376(9) . ?
C13 C14 1.368(11) . ?
C14 C15 1.370(10) . ?
C16 C17 1.403(7) . ?
C16 C21 1.404(7) . ?
C17 C18 1.399(7) . ?
C18 C19 1.379(8) . ?
C19 C20 1.377(8) . ?
C20 C21 1.397(8) . ?
C22 C27 1.394(8) . ?
C22 C23 1.402(8) . ?
C23 C24 1.387(8) . ?
C24 C25 1.390(9) . ?
C25 C26 1.383(9) . ?
C26 C27 1.388(8) . ?
C28 C33 1.399(7) . ?
C28 C29 1.405(7) . ?
C29 C30 1.375(8) . ?
C30 C31 1.391(8) . ?
C31 C32 1.386(7) . ?
C32 C33 1.371(8) . ?
